data_4032537
loop_
_publ_author_name
'Jin, Qiaowen'
'Zheng, Changwu'
'Zhao, Gang'
'Zou, Gang'

_publ_section_title
;
 Bifunctional Quaternary Ammonium Salts Catalyzed Stereoselective
 Conjugate Addition of Oxindoles to Electron-Deficient \b-Haloalkenes.
;
_journal_issue 9
_journal_name_full 'The Journal of organic chemistry'
_journal_page_first 4840
_journal_page_last 4850
_journal_paper_doi 10.1021/acs.joc.7b00571
_journal_volume 82
_journal_year 2017
_chemical_absolute_configuration ad
_chemical_formula_moiety 'C26 H33 F6 N2 O3, C H Cl3, Br'
_chemical_formula_sum 'C27 H34 Br Cl3 F6 N2 O3'
_chemical_formula_weight 734.82
_space_group_crystal_system orthorhombic
_space_group_IT_number 19
_space_group_name_Hall 'P 2ac 2ab'
_space_group_name_H-M_alt 'P 21 21 21'
_symmetry_space_group_name_Hall 'P 2ac 2ab'
_symmetry_space_group_name_H-M 'P 21 21 21'
_atom_sites_solution_hydrogens geom
_audit_creation_method SHELXL-2014/7
_cell_angle_alpha 90
_cell_angle_beta 90
_cell_angle_gamma 90
_cell_formula_units_Z 4
_cell_length_a 8.9751(4)
_cell_length_b 17.1860(7)
_cell_length_c 21.3036(8)
_cell_measurement_reflns_used 9867
_cell_measurement_temperature 173(2)
_cell_measurement_theta_max 68.27
_cell_measurement_theta_min 3.30
_cell_volume 3286.0(2)
_computing_structure_refinement 'SHELXL-2014/7 (Sheldrick, 2014)'
_diffrn_ambient_temperature 173(2)
_diffrn_measured_fraction_theta_full 1.000
_diffrn_measured_fraction_theta_max 0.999
_diffrn_measurement_device_type 'Bruker APEX-II CCD'
_diffrn_measurement_method '\f and \w scans'
_diffrn_radiation_type CuK\a
_diffrn_radiation_wavelength 1.54178
_diffrn_reflns_av_R_equivalents 0.0572
_diffrn_reflns_av_unetI/netI 0.0441
_diffrn_reflns_Laue_measured_fraction_full 1.000
_diffrn_reflns_Laue_measured_fraction_max 0.999
_diffrn_reflns_limit_h_max 10
_diffrn_reflns_limit_h_min -10
_diffrn_reflns_limit_k_max 20
_diffrn_reflns_limit_k_min -20
_diffrn_reflns_limit_l_max 25
_diffrn_reflns_limit_l_min -25
_diffrn_reflns_number 25372
_diffrn_reflns_point_group_measured_fraction_full 1.000
_diffrn_reflns_point_group_measured_fraction_max 0.999
_diffrn_reflns_theta_full 67.679
_diffrn_reflns_theta_max 68.399
_diffrn_reflns_theta_min 3.304
_exptl_absorpt_coefficient_mu 4.530
_exptl_crystal_colour colorless
_exptl_crystal_density_diffrn 1.485
_exptl_crystal_description block
_exptl_crystal_F_000 1496
_exptl_crystal_size_max 0.240
_exptl_crystal_size_mid 0.180
_exptl_crystal_size_min 0.150
_refine_diff_density_max 0.829
_refine_diff_density_min -0.307
_refine_diff_density_rms 0.104
_refine_ls_abs_structure_details
;
 Flack x determined using 2117 quotients [(I+)-(I-)]/[(I+)+(I-)]
 (Parsons, Flack and Wagner, Acta Cryst. B69 (2013) 249-259).
;
_refine_ls_abs_structure_Flack 0.013(9)
_refine_ls_extinction_method none
_refine_ls_goodness_of_fit_ref 1.041
_refine_ls_hydrogen_treatment constr
_refine_ls_matrix_type full
_refine_ls_number_parameters 385
_refine_ls_number_reflns 6036
_refine_ls_number_restraints 0
_refine_ls_restrained_S_all 1.041
_refine_ls_R_factor_all 0.0583
_refine_ls_R_factor_gt 0.0514
_refine_ls_shift/su_max 0.001
_refine_ls_shift/su_mean 0.000
_refine_ls_structure_factor_coef Fsqd
_refine_ls_weighting_details 'w=1/[\s^2^(Fo^2^)+(0.1000P)^2^] where P=(Fo^2^+2Fc^2^)/3'
_refine_ls_weighting_scheme calc
_refine_ls_wR_factor_gt 0.1324
_refine_ls_wR_factor_ref 0.1387
_reflns_Friedel_coverage 0.771
_reflns_Friedel_fraction_full 0.999
_reflns_Friedel_fraction_max 0.998
_reflns_number_gt 5421
_reflns_number_total 6036
_reflns_threshold_expression 'I > 2\s(I)'
_cod_data_source_file jo7b00571_si_001.cif
_cod_data_source_block t_0ma
_cod_database_code 4032537
_shelx_shelxl_version_number 2014/7
_shelx_space_group_comment
;
The symmetry employed for this shelxl refinement is uniquely defined
by the following loop, which should always be used as a source of
symmetry information in preference to the above space-group names.
They are only intended as comments.
;
_shelx_estimated_absorpt_t_min 0.409
_shelx_estimated_absorpt_t_max 0.550

loop_
_space_group_symop_operation_xyz
'x, y, z'
'-x+1/2, -y, z+1/2'
'-x, y+1/2, -z+1/2'
'x+1/2, -y+1/2, -z'

loop_
_atom_site_label
_atom_site_type_symbol
_atom_site_fract_x
_atom_site_fract_y
_atom_site_fract_z
_atom_site_U_iso_or_equiv
_atom_site_adp_type
_atom_site_occupancy
_atom_site_site_symmetry_order
_atom_site_calc_flag
_atom_site_refinement_flags_posn
_atom_site_refinement_flags_adp
Br1 Br 0.40677(6) 0.73896(4) 0.11012(3) 0.0418(2) Uani 1 1 d . .
C1 C -0.1579(6) 0.6566(3) 0.0760(2) 0.0294(11) Uani 1 1 d . .
N1 N -0.1561(5) 0.8047(3) 0.0930(2) 0.0260(9) Uani 1 1 d . .
O1 O 0.1550(6) 0.5277(3) 0.0567(3) 0.0524(12) Uani 1 1 d . .
F1 F 0.6577(6) 0.8235(5) 0.2961(4) 0.105(2) Uani 1 1 d . .
Cl1 Cl 1.2056(2) 0.62758(10) 0.20692(9) 0.0521(4) Uani 1 1 d . .
Cl2 Cl 0.9377(2) 0.62957(12) 0.28162(10) 0.0629(5) Uani 1 1 d . .
C2 C -0.2530(6) 0.6146(3) 0.1158(3) 0.0353(12) Uani 1 1 d . .
H2 H -0.3451 0.6359 0.1295 0.042 Uiso 1 1 calc R U
N2 N 0.1473(5) 0.8470(3) 0.1771(2) 0.0289(9) Uani 1 1 d . .
H2A H 0.2202 0.8135 0.1711 0.035 Uiso 1 1 calc R U
O2 O -0.2925(6) 0.4941(3) 0.1730(3) 0.0619(15) Uani 1 1 d . .
F2 F 0.6228(6) 0.7094(4) 0.2824(4) 0.108(2) Uani 1 1 d . .
Cl3 Cl 1.2039(3) 0.55907(13) 0.33051(11) 0.0770(7) Uani 1 1 d . .
C3 C -0.2082(7) 0.5406(3) 0.1346(3) 0.0390(13) Uani 1 1 d . .
O3 O -0.0016(5) 0.9023(2) 0.25040(18) 0.0327(8) Uani 1 1 d . .
F3 F 0.6585(6) 0.7484(7) 0.3743(3) 0.149(4) Uani 1 1 d . .
F5 F 0.1153(16) 0.8022(5) 0.4880(3) 0.180(6) Uani 1 1 d . .
C5 C 0.0199(7) 0.5516(4) 0.0779(3) 0.0400(13) Uani 1 1 d . .
F4 F 0.1846(9) 0.6921(5) 0.4805(3) 0.127(3) Uani 1 1 d . .
C4 C -0.0723(7) 0.5094(3) 0.1160(3) 0.0409(13) Uani 1 1 d . .
H4 H -0.0436 0.4590 0.1298 0.049 Uiso 1 1 calc R U
F6 F -0.0148(7) 0.7249(7) 0.4405(3) 0.142(4) Uani 1 1 d . .
C6 C -0.0237(7) 0.6261(3) 0.0566(3) 0.0353(12) Uani 1 1 d . .
H6 H 0.0391 0.6549 0.0292 0.042 Uiso 1 1 calc R U
C9 C -0.2085(6) 0.7350(3) 0.0529(2) 0.0296(10) Uani 1 1 d . .
H9A H -0.3187 0.7353 0.0514 0.036 Uiso 1 1 calc R U
H9B H -0.1718 0.7422 0.0095 0.036 Uiso 1 1 calc R U
C8 C -0.4304(9) 0.5238(5) 0.1939(5) 0.069(2) Uani 1 1 d . .
H8A H -0.4967 0.5313 0.1578 0.104 Uiso 1 1 calc R U
H8B H -0.4144 0.5738 0.2150 0.104 Uiso 1 1 calc R U
H8C H -0.4759 0.4870 0.2233 0.104 Uiso 1 1 calc R U
C7 C 0.2057(10) 0.4534(4) 0.0790(4) 0.065(2) Uani 1 1 d . .
H7A H 0.1386 0.4126 0.0638 0.097 Uiso 1 1 calc R U
H7B H 0.2064 0.4534 0.1250 0.097 Uiso 1 1 calc R U
H7C H 0.3067 0.4436 0.0634 0.097 Uiso 1 1 calc R U
C11 C -0.1916(6) 0.7903(4) 0.1610(2) 0.0344(12) Uani 1 1 d . .
H11A H -0.2972 0.7767 0.1653 0.052 Uiso 1 1 calc R U
H11B H -0.1706 0.8374 0.1854 0.052 Uiso 1 1 calc R U
H11C H -0.1302 0.7473 0.1767 0.052 Uiso 1 1 calc R U
C10 C -0.2454(7) 0.8735(4) 0.0708(3) 0.0396(14) Uani 1 1 d . .
H10A H -0.2251 0.8827 0.0262 0.059 Uiso 1 1 calc R U
H10B H -0.2174 0.9197 0.0951 0.059 Uiso 1 1 calc R U
H10C H -0.3518 0.8629 0.0766 0.059 Uiso 1 1 calc R U
C13 C 0.0792(6) 0.8831(3) 0.1221(2) 0.0266(10) Uani 1 1 d . .
H13 H -0.0008 0.9194 0.1366 0.032 Uiso 1 1 calc R U
C12 C 0.0078(6) 0.8190(3) 0.0817(2) 0.0274(11) Uani 1 1 d . .
H12A H 0.0216 0.8329 0.0369 0.033 Uiso 1 1 calc R U
H12B H 0.0622 0.7698 0.0892 0.033 Uiso 1 1 calc R U
C16 C 0.2980(8) 0.9768(4) 0.1245(3) 0.0461(15) Uani 1 1 d . .
H16A H 0.3522 0.9406 0.1526 0.055 Uiso 1 1 calc R U
H16B H 0.2377 1.0119 0.1512 0.055 Uiso 1 1 calc R U
C17 C 0.4118(10) 1.0255(5) 0.0880(4) 0.065(2) Uani 1 1 d . .
H17A H 0.4669 0.9919 0.0590 0.097 Uiso 1 1 calc R U
H17B H 0.4815 1.0499 0.1174 0.097 Uiso 1 1 calc R U
H17C H 0.3597 1.0660 0.0641 0.097 Uiso 1 1 calc R U
C18 C 0.1048(6) 0.8619(3) 0.2364(2) 0.0271(10) Uani 1 1 d . .
C19 C 0.1950(6) 0.8221(3) 0.2869(2) 0.0268(10) Uani 1 1 d . .
C20 C 0.1229(6) 0.8019(3) 0.3417(2) 0.0299(11) Uani 1 1 d . .
H20 H 0.0192 0.8115 0.3463 0.036 Uiso 1 1 calc R U
C21 C 0.2025(7) 0.7674(3) 0.3902(3) 0.0383(12) Uani 1 1 d . .
C22 C 0.3539(7) 0.7547(4) 0.3851(3) 0.0410(13) Uani 1 1 d . .
H22 H 0.4078 0.7316 0.4186 0.049 Uiso 1 1 calc R U
C23 C 0.4256(7) 0.7763(4) 0.3306(3) 0.0378(12) Uani 1 1 d . .
C24 C 0.3465(6) 0.8085(3) 0.2809(3) 0.0317(11) Uani 1 1 d . .
H24 H 0.3962 0.8212 0.2429 0.038 Uiso 1 1 calc R U
C25 C 0.5900(7) 0.7628(5) 0.3235(3) 0.0505(15) Uani 1 1 d . .
C26 C 0.1233(9) 0.7461(5) 0.4500(3) 0.0550(18) Uani 1 1 d . .
C27 C 1.0991(8) 0.5771(4) 0.2630(3) 0.0458(14) Uani 1 1 d . .
H27 H 1.0686 0.5260 0.2446 0.055 Uiso 1 1 calc R U
C15 C 0.1101(8) 0.9814(4) 0.0349(3) 0.0526(17) Uani 1 1 d . .
H15A H 0.1825 1.0080 0.0080 0.079 Uiso 1 1 calc R U
H15B H 0.0505 1.0201 0.0576 0.079 Uiso 1 1 calc R U
H15C H 0.0444 0.9491 0.0090 0.079 Uiso 1 1 calc R U
C14 C 0.1932(6) 0.9295(3) 0.0825(3) 0.0330(12) Uani 1 1 d . .
H14 H 0.2547 0.8914 0.0583 0.040 Uiso 1 1 calc R U

loop_
_atom_site_aniso_label
_atom_site_aniso_U_11
_atom_site_aniso_U_22
_atom_site_aniso_U_33
_atom_site_aniso_U_23
_atom_site_aniso_U_13
_atom_site_aniso_U_12
Br1 0.0320(3) 0.0582(4) 0.0352(3) 0.0065(3) 0.0026(3) 0.0102(3)
C1 0.036(3) 0.028(2) 0.025(3) 0.000(2) -0.003(2) 0.001(2)
N1 0.027(2) 0.028(2) 0.022(2) 0.0010(16) -0.0035(16) 0.0056(17)
O1 0.050(3) 0.042(2) 0.065(3) 0.006(2) 0.018(2) 0.013(2)
F1 0.040(2) 0.140(6) 0.136(6) 0.020(5) 0.014(3) -0.007(3)
Cl1 0.0543(9) 0.0482(9) 0.0537(9) 0.0025(7) 0.0070(8) -0.0085(7)
Cl2 0.0508(10) 0.0628(11) 0.0752(13) 0.0035(9) 0.0079(9) -0.0034(8)
C2 0.030(3) 0.032(3) 0.044(3) 0.001(2) -0.004(3) 0.003(2)
N2 0.028(2) 0.035(2) 0.023(2) 0.0001(18) -0.0044(17) 0.0051(18)
O2 0.051(3) 0.040(2) 0.094(4) 0.025(3) 0.023(3) 0.003(2)
F2 0.050(3) 0.141(6) 0.133(6) -0.045(5) 0.002(3) 0.037(3)
Cl3 0.0820(14) 0.0703(12) 0.0788(14) 0.0305(11) -0.0355(12) -0.0218(11)
C3 0.039(3) 0.033(3) 0.046(3) 0.009(2) 0.002(3) -0.001(3)
O3 0.036(2) 0.036(2) 0.0264(19) -0.0017(15) 0.0001(15) 0.0071(16)
F3 0.043(2) 0.356(14) 0.049(3) 0.042(5) -0.010(2) 0.039(5)
F5 0.360(17) 0.107(5) 0.073(4) -0.014(4) 0.124(7) -0.020(8)
C5 0.044(3) 0.035(3) 0.042(3) -0.005(3) 0.008(3) 0.007(3)
F4 0.117(5) 0.174(7) 0.091(4) 0.095(5) 0.047(4) 0.052(5)
C4 0.047(3) 0.026(3) 0.049(4) 0.007(2) -0.003(3) 0.007(2)
F6 0.072(4) 0.289(12) 0.066(3) 0.063(5) 0.019(3) -0.033(6)
C6 0.044(3) 0.029(3) 0.033(3) -0.002(2) 0.006(2) 0.001(2)
C9 0.032(2) 0.033(3) 0.023(2) 0.000(2) -0.004(2) 0.001(2)
C8 0.050(4) 0.058(4) 0.100(7) 0.029(4) 0.027(5) -0.002(4)
C7 0.062(4) 0.044(4) 0.088(6) 0.006(4) 0.021(4) 0.023(4)
C11 0.032(3) 0.047(3) 0.025(3) -0.004(2) 0.003(2) -0.004(2)
C10 0.039(3) 0.034(3) 0.046(4) -0.002(3) -0.016(3) 0.007(2)
C13 0.027(2) 0.031(2) 0.022(2) 0.0017(18) 0.001(2) 0.006(2)
C12 0.028(3) 0.035(3) 0.019(2) 0.000(2) 0.000(2) 0.002(2)
C16 0.046(3) 0.048(4) 0.044(4) -0.003(3) 0.003(3) -0.013(3)
C17 0.052(4) 0.063(5) 0.079(6) 0.005(4) -0.005(4) -0.018(4)
C18 0.028(2) 0.029(2) 0.024(2) 0.0001(19) -0.003(2) -0.003(2)
C19 0.035(3) 0.027(2) 0.018(2) -0.0015(19) -0.006(2) -0.001(2)
C20 0.034(3) 0.029(2) 0.026(3) 0.000(2) 0.002(2) 0.002(2)
C21 0.049(3) 0.041(3) 0.024(3) 0.005(3) 0.001(3) 0.001(3)
C22 0.045(3) 0.050(3) 0.028(3) 0.000(3) -0.008(2) 0.008(3)
C23 0.036(3) 0.050(3) 0.027(3) -0.002(2) -0.006(2) 0.002(3)
C24 0.034(3) 0.038(3) 0.024(3) 0.001(2) -0.003(2) -0.003(2)
C25 0.039(3) 0.081(5) 0.032(3) 0.002(3) -0.004(3) 0.005(4)
C26 0.062(4) 0.069(5) 0.034(3) 0.017(3) 0.010(3) 0.015(4)
C27 0.045(3) 0.039(3) 0.054(4) 0.004(3) -0.001(3) -0.004(3)
C15 0.050(4) 0.061(4) 0.047(4) 0.025(3) -0.002(3) 0.003(3)
C14 0.033(3) 0.036(3) 0.031(3) 0.002(2) 0.003(2) 0.001(2)

loop_
_atom_type_symbol
_atom_type_description
_atom_type_scat_dispersion_real
_atom_type_scat_dispersion_imag
_atom_type_scat_source
C C 0.0181 0.0091 'International Tables Vol C Tables 4.2.6.8 and 6.1.1.4'
H H 0.0000 0.0000 'International Tables Vol C Tables 4.2.6.8 and 6.1.1.4'
Br Br -0.6763 1.2805 'International Tables Vol C Tables 4.2.6.8 and 6.1.1.4'
Cl Cl 0.3639 0.7018 'International Tables Vol C Tables 4.2.6.8 and 6.1.1.4'
F F 0.0727 0.0534 'International Tables Vol C Tables 4.2.6.8 and 6.1.1.4'
N N 0.0311 0.0180 'International Tables Vol C Tables 4.2.6.8 and 6.1.1.4'
O O 0.0492 0.0322 'International Tables Vol C Tables 4.2.6.8 and 6.1.1.4'

loop_
_geom_angle_atom_site_label_1
_geom_angle_atom_site_label_2
_geom_angle_atom_site_label_3
_geom_angle
C6 C1 C2 121.2(5)
C6 C1 C9 120.4(5)
C2 C1 C9 118.3(5)
C11 N1 C10 108.6(4)
C11 N1 C12 112.8(4)
C10 N1 C12 109.9(4)
C11 N1 C9 109.9(4)
C10 N1 C9 105.9(4)
C12 N1 C9 109.5(4)
C5 O1 C7 116.2(6)
C3 C2 C1 117.9(5)
C3 C2 H2 121.0
C1 C2 H2 121.0
C18 N2 C13 123.6(4)
C18 N2 H2A 118.2
C13 N2 H2A 118.2
C3 O2 C8 117.4(5)
O2 C3 C4 115.5(5)
O2 C3 C2 123.0(6)
C4 C3 C2 121.5(6)
O1 C5 C4 125.3(6)
O1 C5 C6 114.5(6)
C4 C5 C6 120.2(6)
C5 C4 C3 119.8(5)
C5 C4 H4 120.1
C3 C4 H4 120.1
C1 C6 C5 119.3(6)
C1 C6 H6 120.3
C5 C6 H6 120.3
C1 C9 N1 115.0(4)
C1 C9 H9A 108.5
N1 C9 H9A 108.5
C1 C9 H9B 108.5
N1 C9 H9B 108.5
H9A C9 H9B 107.5
O2 C8 H8A 109.5
O2 C8 H8B 109.5
H8A C8 H8B 109.5
O2 C8 H8C 109.5
H8A C8 H8C 109.5
H8B C8 H8C 109.5
O1 C7 H7A 109.5
O1 C7 H7B 109.5
H7A C7 H7B 109.5
O1 C7 H7C 109.5
H7A C7 H7C 109.5
H7B C7 H7C 109.5
N1 C11 H11A 109.5
N1 C11 H11B 109.5
H11A C11 H11B 109.5
N1 C11 H11C 109.5
H11A C11 H11C 109.5
H11B C11 H11C 109.5
N1 C10 H10A 109.5
N1 C10 H10B 109.5
H10A C10 H10B 109.5
N1 C10 H10C 109.5
H10A C10 H10C 109.5
H10B C10 H10C 109.5
N2 C13 C12 108.7(4)
N2 C13 C14 112.3(4)
C12 C13 C14 109.8(4)
N2 C13 H13 108.7
C12 C13 H13 108.7
C14 C13 H13 108.7
N1 C12 C13 115.6(4)
N1 C12 H12A 108.4
C13 C12 H12A 108.4
N1 C12 H12B 108.4
C13 C12 H12B 108.4
H12A C12 H12B 107.4
C14 C16 C17 113.7(6)
C14 C16 H16A 108.8
C17 C16 H16A 108.8
C14 C16 H16B 108.8
C17 C16 H16B 108.8
H16A C16 H16B 107.7
C16 C17 H17A 109.5
C16 C17 H17B 109.5
H17A C17 H17B 109.5
C16 C17 H17C 109.5
H17A C17 H17C 109.5
H17B C17 H17C 109.5
O3 C18 N2 124.1(5)
O3 C18 C19 120.4(5)
N2 C18 C19 115.5(4)
C20 C19 C24 119.8(5)
C20 C19 C18 117.7(5)
C24 C19 C18 122.4(5)
C19 C20 C21 119.7(5)
C19 C20 H20 120.1
C21 C20 H20 120.1
C22 C21 C20 121.0(6)
C22 C21 C26 119.5(6)
C20 C21 C26 119.4(6)
C23 C22 C21 118.9(6)
C23 C22 H22 120.6
C21 C22 H22 120.6
C22 C23 C24 120.7(6)
C22 C23 C25 120.1(5)
C24 C23 C25 119.1(6)
C19 C24 C23 119.8(5)
C19 C24 H24 120.1
C23 C24 H24 120.1
F3 C25 F2 109.1(8)
F3 C25 F1 107.7(8)
F2 C25 F1 98.7(7)
F3 C25 C23 114.9(6)
F2 C25 C23 113.5(6)
F1 C25 C23 111.6(6)
F4 C26 F5 104.9(8)
F4 C26 F6 106.8(8)
F5 C26 F6 104.9(9)
F4 C26 C21 114.2(6)
F5 C26 C21 112.6(7)
F6 C26 C21 112.7(6)
Cl3 C27 Cl2 110.5(4)
Cl3 C27 Cl1 110.7(4)
Cl2 C27 Cl1 110.4(4)
Cl3 C27 H27 108.4
Cl2 C27 H27 108.4
Cl1 C27 H27 108.4
C14 C15 H15A 109.5
C14 C15 H15B 109.5
H15A C15 H15B 109.5
C14 C15 H15C 109.5
H15A C15 H15C 109.5
H15B C15 H15C 109.5
C16 C14 C15 112.0(5)
C16 C14 C13 111.1(5)
C15 C14 C13 109.7(5)
C16 C14 H14 108.0
C15 C14 H14 108.0
C13 C14 H14 108.0

loop_
_geom_bond_atom_site_label_1
_geom_bond_atom_site_label_2
_geom_bond_distance
C1 C6 1.377(8)
C1 C2 1.403(8)
C1 C9 1.504(8)
N1 C11 1.504(7)
N1 C10 1.504(7)
N1 C12 1.510(7)
N1 C9 1.545(7)
O1 C5 1.358(8)
O1 C7 1.436(9)
F1 C25 1.342(10)
Cl1 C27 1.760(7)
Cl2 C27 1.752(7)
C2 C3 1.392(8)
C2 H2 0.9500
N2 C18 1.345(7)
N2 C13 1.459(6)
N2 H2A 0.8800
O2 C3 1.371(8)
O2 C8 1.411(10)
F2 C25 1.302(10)
Cl3 C27 1.746(7)
C3 C4 1.390(9)
O3 C18 1.217(7)
F3 C25 1.267(8)
F5 C26 1.262(11)
C5 C4 1.368(9)
C5 C6 1.413(9)
F4 C26 1.259(9)
C4 H4 0.9500
F6 C26 1.307(11)
C6 H6 0.9500
C9 H9A 0.9900
C9 H9B 0.9900
C8 H8A 0.9800
C8 H8B 0.9800
C8 H8C 0.9800
C7 H7A 0.9800
C7 H7B 0.9800
C7 H7C 0.9800
C11 H11A 0.9800
C11 H11B 0.9800
C11 H11C 0.9800
C10 H10A 0.9800
C10 H10B 0.9800
C10 H10C 0.9800
C13 C12 1.538(7)
C13 C14 1.548(7)
C13 H13 1.0000
C12 H12A 0.9900
C12 H12B 0.9900
C16 C14 1.532(9)
C16 C17 1.533(10)
C16 H16A 0.9900
C16 H16B 0.9900
C17 H17A 0.9800
C17 H17B 0.9800
C17 H17C 0.9800
C18 C19 1.510(7)
C19 C20 1.379(8)
C19 C24 1.386(8)
C20 C21 1.388(8)
C20 H20 0.9500
C21 C22 1.381(9)
C21 C26 1.504(9)
C22 C23 1.378(9)
C22 H22 0.9500
C23 C24 1.390(8)
C23 C25 1.501(9)
C24 H24 0.9500
C27 H27 1.0000
C15 C14 1.542(8)
C15 H15A 0.9800
C15 H15B 0.9800
C15 H15C 0.9800
C14 H14 1.0000

loop_
_geom_torsion_atom_site_label_1
_geom_torsion_atom_site_label_2
_geom_torsion_atom_site_label_3
_geom_torsion_atom_site_label_4
_geom_torsion
C6 C1 C2 C3 -0.7(9)
C9 C1 C2 C3 177.1(5)
C8 O2 C3 C4 179.0(8)
C8 O2 C3 C2 -0.1(11)
C1 C2 C3 O2 -179.5(6)
C1 C2 C3 C4 1.4(10)
C7 O1 C5 C4 -2.9(10)
C7 O1 C5 C6 177.9(7)
O1 C5 C4 C3 179.9(7)
C6 C5 C4 C3 -0.9(10)
O2 C3 C4 C5 -179.8(7)
C2 C3 C4 C5 -0.6(10)
C2 C1 C6 C5 -0.9(9)
C9 C1 C6 C5 -178.6(5)
O1 C5 C6 C1 -179.0(5)
C4 C5 C6 C1 1.7(10)
C6 C1 C9 N1 -88.6(6)
C2 C1 C9 N1 93.6(6)
C11 N1 C9 C1 -50.5(6)
C10 N1 C9 C1 -167.7(5)
C12 N1 C9 C1 73.9(5)
C18 N2 C13 C12 -117.8(5)
C18 N2 C13 C14 120.5(5)
C11 N1 C12 C13 -52.9(6)
C10 N1 C12 C13 68.5(6)
C9 N1 C12 C13 -175.6(4)
N2 C13 C12 N1 94.8(5)
C14 C13 C12 N1 -142.0(4)
C13 N2 C18 O3 5.8(8)
C13 N2 C18 C19 -176.7(5)
O3 C18 C19 C20 29.3(7)
N2 C18 C19 C20 -148.4(5)
O3 C18 C19 C24 -147.9(5)
N2 C18 C19 C24 34.5(7)
C24 C19 C20 C21 -0.7(8)
C18 C19 C20 C21 -177.9(5)
C19 C20 C21 C22 1.7(9)
C19 C20 C21 C26 179.6(6)
C20 C21 C22 C23 -0.6(10)
C26 C21 C22 C23 -178.5(6)
C21 C22 C23 C24 -1.6(10)
C21 C22 C23 C25 -179.6(6)
C20 C19 C24 C23 -1.4(8)
C18 C19 C24 C23 175.7(5)
C22 C23 C24 C19 2.6(9)
C25 C23 C24 C19 -179.4(6)
C22 C23 C25 F3 -15.6(12)
C24 C23 C25 F3 166.3(9)
C22 C23 C25 F2 110.9(8)
C24 C23 C25 F2 -67.1(9)
C22 C23 C25 F1 -138.6(7)
C24 C23 C25 F1 43.4(9)
C22 C21 C26 F4 -26.8(11)
C20 C21 C26 F4 155.3(8)
C22 C21 C26 F5 92.7(10)
C20 C21 C26 F5 -85.2(11)
C22 C21 C26 F6 -148.9(8)
C20 C21 C26 F6 33.2(11)
C17 C16 C14 C15 -55.7(8)
C17 C16 C14 C13 -178.8(6)
N2 C13 C14 C16 -42.3(6)
C12 C13 C14 C16 -163.4(5)
N2 C13 C14 C15 -166.7(5)
C12 C13 C14 C15 72.3(6)
